data_4324839
loop_
_publ_author_name
'Boniface P. T. Fokwa'
'Martin Hermus'

_publ_contact_author_address
;    
Institute of Inorganic Chemistry
RWTH Aachen University     
D-52056 Aachen
Germany
;
_publ_contact_author_email Boniface.Fokwa@ac.rwth-aachen.de
_publ_contact_author_fax 00492418092642
_publ_contact_author_name 'PD Dr. Boniface P. T. Fokwa '
_publ_contact_author_phone 00492418090061
_publ_section_title
;
 Complete Titanium Substitution by Boron in a tetragonal Prism: Exploring
 the Complex Boride Series Ti3-xRu5-yIryB2+x (0 <=x<= 1 and 1 < y <3) by
 Experiment and Theory
;
_journal_name_full 'Inorganic Chemistry'
_journal_page_first 3332
_journal_page_last 3341
_journal_paper_doi 10.1021/ic102148x
_journal_volume 50
_journal_year 2011
_chemical_formula_sum 'B2 Ir2.07 Ru2.93 Ti3'
_chemical_formula_weight 859.31
_chemical_name_systematic
;
 ?
;
_space_group_IT_number 127
_symmetry_cell_setting tetragonal
_symmetry_Int_Tables_number 127
_symmetry_space_group_name_Hall '-P 4 2ab'
_symmetry_space_group_name_H-M 'P 4/m b m'
_atom_sites_solution_hydrogens refall
_atom_sites_solution_primary direct
_atom_sites_solution_secondary difmap
_audit_creation_method SHELXL-97
_cell_angle_alpha 90.00
_cell_angle_beta 90.00
_cell_angle_gamma 90.00
_cell_formula_units_Z 2
_cell_length_a 9.236(5)
_cell_length_b 9.236(5)
_cell_length_c 2.9719(17)
_cell_measurement_temperature 293(2)
_cell_volume 253.5(2)
_computing_cell_refinement 'Bruker SMART'
_computing_data_collection 'Bruker SMART'
_computing_data_reduction 'Bruker SAINT'
_computing_molecular_graphics 'Diamond 3.1e (K. Brandenburg, 2007)'
_computing_publication_material 'Bruker SHELXTL'
_computing_structure_refinement 'SHELXL-97 (Sheldrick, 1997)'
_computing_structure_solution 'SHELXS-97 (Sheldrick, 1990)'
_diffrn_ambient_temperature 293(2)
_diffrn_measured_fraction_theta_full 0.967
_diffrn_measured_fraction_theta_max 0.967
_diffrn_measurement_device_type 'Bruker APEX CCD area detector'
_diffrn_measurement_method 'integretion method'
_diffrn_radiation_monochromator graphite
_diffrn_radiation_source 'fine-focus sealed tube'
_diffrn_radiation_type MoK\a
_diffrn_radiation_wavelength 0.71073
_diffrn_reflns_av_R_equivalents 0.0755
_diffrn_reflns_av_sigmaI/netI 0.0765
_diffrn_reflns_limit_h_max 8
_diffrn_reflns_limit_h_min -11
_diffrn_reflns_limit_k_max 15
_diffrn_reflns_limit_k_min -8
_diffrn_reflns_limit_l_max 4
_diffrn_reflns_limit_l_min -4
_diffrn_reflns_number 1245
_diffrn_reflns_theta_full 35.96
_diffrn_reflns_theta_max 35.96
_diffrn_reflns_theta_min 4.94
_exptl_absorpt_coefficient_mu 66.880
_exptl_absorpt_correction_T_max 0.348
_exptl_absorpt_correction_T_min 0.135
_exptl_absorpt_correction_type empirical
_exptl_absorpt_process_details 'by multipole expansion (Blessing, 1995)'
_exptl_crystal_colour silver
_exptl_crystal_density_diffrn 11.257
_exptl_crystal_description needle
_exptl_crystal_F_000 729
_exptl_crystal_size_max 0.05
_exptl_crystal_size_mid 0.02
_exptl_crystal_size_min 0.02
_refine_diff_density_max 4.232
_refine_diff_density_min -3.678
_refine_diff_density_rms 0.999
_refine_ls_extinction_coef 0.0024(9)
_refine_ls_extinction_expression Fc^*^=kFc[1+0.001xFc^2^\l^3^/sin(2\q)]^-1/4^
_refine_ls_extinction_method SHELXL
_refine_ls_goodness_of_fit_ref 1.072
_refine_ls_hydrogen_treatment refall
_refine_ls_matrix_type full
_refine_ls_number_parameters 26
_refine_ls_number_reflns 355
_refine_ls_number_restraints 1
_refine_ls_restrained_S_all 1.070
_refine_ls_R_factor_all 0.0942
_refine_ls_R_factor_gt 0.0607
_refine_ls_shift/su_max 0.000
_refine_ls_shift/su_mean 0.000
_refine_ls_structure_factor_coef Fsqd
_refine_ls_weighting_details 'calc w=1/[\s^2^(Fo^2^)+(0.0638P)^2^+0.0000P] where P=(Fo^2^+2Fc^2^)/3'
_refine_ls_weighting_scheme calc
_refine_ls_wR_factor_gt 0.1170
_refine_ls_wR_factor_ref 0.1284
_reflns_number_gt 251
_reflns_number_total 355
_reflns_threshold_expression >2sigma(I)
_cod_data_source_file ic102148x_si_001_1.cif
_cod_data_source_block cif1
_cod_original_cell_volume 253.5(3)
_cod_database_code 4324839

loop_
_symmetry_equiv_pos_as_xyz
'x, y, z'
'-x, -y, z'
'-y, x, z'
'y, -x, z'
'-x+1/2, y+1/2, -z'
'x+1/2, -y+1/2, -z'
'y+1/2, x+1/2, -z'
'-y+1/2, -x+1/2, -z'
'-x, -y, -z'
'x, y, -z'
'y, -x, -z'
'-y, x, -z'
'x-1/2, -y-1/2, z'
'-x-1/2, y-1/2, z'
'-y-1/2, -x-1/2, z'
'y-1/2, x-1/2, z'

loop_
_atom_site_label
_atom_site_type_symbol
_atom_site_fract_x
_atom_site_fract_y
_atom_site_fract_z
_atom_site_U_iso_or_equiv
_atom_site_adp_type
_atom_site_occupancy
_atom_site_symmetry_multiplicity
_atom_site_calc_flag
_atom_site_refinement_flags
Ir1 Ir 0.07204(13) 0.21503(13) 0.5000 0.0054(4) Uani 0.47(3) 2 d SP
Ru1A Ru 0.07204(13) 0.21503(13) 0.5000 0.0054(4) Uani 0.49(3) 2 d SP
Ru1B Ru 0.118(6) 0.169(6) 0.35(2) 0.0054(4) Uani 0.020(4) 1 d P
Ir2 Ir 0.0000 0.5000 0.5000 0.0059(8) Uani 0.20(3) 8 d SP
Ru2 Ru 0.0000 0.5000 0.5000 0.0059(8) Uani 0.80(3) 8 d SP
Ti1 Ti 0.1759(5) 0.6759(5) 0.0000 0.0077(12) Uani 1 4 d S
Ti2 Ti 0.0000 0.0000 0.0000 0.0061(15) Uani 1 8 d S
B1 B 0.622(3) 0.122(3) 0.0000 0.009(6) Uiso 1 4 d S

loop_
_atom_site_aniso_label
_atom_site_aniso_U_11
_atom_site_aniso_U_22
_atom_site_aniso_U_33
_atom_site_aniso_U_23
_atom_site_aniso_U_13
_atom_site_aniso_U_12
Ir1 0.0065(6) 0.0056(6) 0.0042(5) 0.000 0.000 0.0011(4)
Ru1A 0.0065(6) 0.0056(6) 0.0042(5) 0.000 0.000 0.0011(4)
Ru1B 0.0065(6) 0.0056(6) 0.0042(5) 0.000 0.000 0.0011(4)
Ir2 0.0065(10) 0.0065(10) 0.0048(12) 0.000 0.000 0.0006(9)
Ru2 0.0065(10) 0.0065(10) 0.0048(12) 0.000 0.000 0.0006(9)
Ti1 0.0103(17) 0.0103(17) 0.0024(19) 0.000 0.000 -0.0015(18)
Ti2 0.006(2) 0.006(2) 0.006(3) 0.000 0.000 0.000

loop_
_atom_type_symbol
_atom_type_description
_atom_type_scat_dispersion_real
_atom_type_scat_dispersion_imag
_atom_type_scat_source
B B 0.0013 0.0007 'International Tables Vol C Tables 4.2.6.8 and 6.1.1.4'
Ti Ti 0.2776 0.4457 'International Tables Vol C Tables 4.2.6.8 and 6.1.1.4'
Ru Ru -1.2594 0.8363 'International Tables Vol C Tables 4.2.6.8 and 6.1.1.4'
Ir Ir -1.4442 7.9887 'International Tables Vol C Tables 4.2.6.8 and 6.1.1.4'

loop_
_geom_angle_atom_site_label_1
_geom_angle_atom_site_label_2
_geom_angle_atom_site_label_3
_geom_angle
_geom_angle_site_symmetry_1
_geom_angle_site_symmetry_3
Ru1B Ir1 Ru1B 71(9) 10_556 .
Ru1B Ir1 B1 83(5) 10_556 11_566
Ru1B Ir1 B1 133(5) . 11_566
Ru1B Ir1 B1 133(5) 10_556 11_565
Ru1B Ir1 B1 83(5) . 11_565
B1 Ir1 B1 86.7(7) 11_566 11_565
Ru1B Ir1 Ru1B 115(6) 10_556 3
Ru1B Ir1 Ru1B 102(6) . 3
B1 Ir1 Ru1B 124.9(16) 11_566 3
B1 Ir1 Ru1B 109.2(16) 11_565 3
Ru1B Ir1 Ru1B 102(6) 10_556 12_556
Ru1B Ir1 Ru1B 115(6) . 12_556
B1 Ir1 Ru1B 109.2(16) 11_566 12_556
B1 Ir1 Ru1B 124.9(16) 11_565 12_556
Ru1B Ir1 Ru1B 20(3) 3 12_556
Ru1B Ir1 Ti2 92(4) 10_556 .
Ru1B Ir1 Ti2 51(4) . .
B1 Ir1 Ti2 171.9(2) 11_566 .
B1 Ir1 Ti2 101.3(3) 11_565 .
Ru1B Ir1 Ti2 51.4(14) 3 .
Ru1B Ir1 Ti2 65.3(15) 12_556 .
Ru1B Ir1 Ti2 51(4) 10_556 1_556
Ru1B Ir1 Ti2 92(4) . 1_556
B1 Ir1 Ti2 101.3(3) 11_566 1_556
B1 Ir1 Ti2 171.9(2) 11_565 1_556
Ru1B Ir1 Ti2 65.3(15) 3 1_556
Ru1B Ir1 Ti2 51.4(14) 12_556 1_556
Ti2 Ir1 Ti2 70.71(5) . 1_556
Ru1B Ir1 Ru1B 112(5) 10_556 10
Ru1B Ir1 Ru1B 41(4) . 10
B1 Ir1 Ru1B 138.3(13) 11_566 10
B1 Ir1 Ru1B 54.0(14) 11_565 10
Ru1B Ir1 Ru1B 85(2) 3 10
Ru1B Ir1 Ru1B 105(2) 12_556 10
Ti2 Ir1 Ru1B 49.6(13) . 10
Ti2 Ir1 Ru1B 118.6(13) 1_556 10
Ru1B Ir1 Ru1B 41(4) 10_556 1_556
Ru1B Ir1 Ru1B 112(5) . 1_556
B1 Ir1 Ru1B 54.0(14) 11_566 1_556
B1 Ir1 Ru1B 138.3(13) 11_565 1_556
Ru1B Ir1 Ru1B 105(2) 3 1_556
Ru1B Ir1 Ru1B 85(2) 12_556 1_556
Ti2 Ir1 Ru1B 118.6(13) . 1_556
Ti2 Ir1 Ru1B 49.6(13) 1_556 1_556
Ru1B Ir1 Ru1B 153(3) 10 1_556
Ru1B Ir1 Ir2 134(4) 10_556 .
Ru1B Ir1 Ir2 134(4) . .
B1 Ir1 Ir2 51.5(9) 11_566 .
B1 Ir1 Ir2 51.5(9) 11_565 .
Ru1B Ir1 Ir2 97.6(14) 3 .
Ru1B Ir1 Ir2 97.6(14) 12_556 .
Ti2 Ir1 Ir2 133.33(4) . .
Ti2 Ir1 Ir2 133.33(4) 1_556 .
Ru1B Ir1 Ir2 101.5(13) 10 .
Ru1B Ir1 Ir2 101.5(13) 1_556 .
Ir1 Ru1B Ru1B 54(4) . 10_556
Ir1 Ru1B Ru1B 126(4) . 10
Ru1B Ru1B Ru1B 180(10) 10_556 10
Ir1 Ru1B Ti2 114(5) . .
Ru1B Ru1B Ti2 119.0(16) 10_556 .
Ru1B Ru1B Ti2 61.0(16) 10 .
Ir1 Ru1B Ti1 140(6) . 3_655
Ru1B Ru1B Ti1 119.0(15) 10_556 3_655
Ru1B Ru1B Ti1 61.0(15) 10 3_655
Ti2 Ru1B Ti1 103(3) . 3_655
Ir1 Ru1B B1 77(4) . 11_565
Ru1B Ru1B B1 118.6(16) 10_556 11_565
Ru1B Ru1B B1 61.4(16) 10 11_565
Ti2 Ru1B B1 114(3) . 11_565
Ti1 Ru1B B1 74(2) 3_655 11_565
Ir1 Ru1B Ir1 129(5) . 11_556
Ru1B Ru1B Ir1 79.8(14) 10_556 11_556
Ru1B Ru1B Ir1 100.2(14) 10 11_556
Ti2 Ru1B Ir1 67.4(17) . 11_556
Ti1 Ru1B Ir1 78(2) 3_655 11_556
B1 Ru1B Ir1 152(3) 11_565 11_556
Ir1 Ru1B Ru1A 129(5) . 11_556
Ru1B Ru1B Ru1A 79.8(14) 10_556 11_556
Ru1B Ru1B Ru1A 100.2(14) 10 11_556
Ti2 Ru1B Ru1A 67.4(17) . 11_556
Ti1 Ru1B Ru1A 78(2) 3_655 11_556
B1 Ru1B Ru1A 152(3) 11_565 11_556
Ir1 Ru1B Ru1A 0.00(2) 11_556 11_556
Ir1 Ru1B Ru1A 112(5) . 1_554
Ru1B Ru1B Ru1A 166.6(14) 10_556 1_554
Ru1B Ru1B Ru1A 13.4(14) 10 1_554
Ti2 Ru1B Ru1A 64.1(15) . 1_554
Ti1 Ru1B Ru1A 70.5(17) 3_655 1_554
B1 Ru1B Ru1A 52.6(13) 11_565 1_554
Ir1 Ru1B Ru1A 112(2) 11_556 1_554
Ru1A Ru1B Ru1A 112(2) 11_556 1_554
Ir1 Ru1B Ir1 112(5) . 1_554
Ru1B Ru1B Ir1 166.6(14) 10_556 1_554
Ru1B Ru1B Ir1 13.4(14) 10 1_554
Ti2 Ru1B Ir1 64.1(15) . 1_554
Ti1 Ru1B Ir1 70.5(17) 3_655 1_554
B1 Ru1B Ir1 52.6(13) 11_565 1_554
Ir1 Ru1B Ir1 112(2) 11_556 1_554
Ru1A Ru1B Ir1 112(2) 11_556 1_554
Ru1A Ru1B Ir1 0.00(8) 1_554 1_554
Ir1 Ru1B Ru1B 62(5) . 3
Ru1B Ru1B Ru1B 90.00(3) 10_556 3
Ru1B Ru1B Ru1B 90.000(4) 10 3
Ti2 Ru1B Ru1B 51.8(7) . 3
Ti1 Ru1B Ru1B 150.0(16) 3_655 3
B1 Ru1B Ru1B 100(3) 11_565 3
Ir1 Ru1B Ru1B 101.8(15) 11_556 3
Ru1A Ru1B Ru1B 101.8(15) 11_556 3
Ru1A Ru1B Ru1B 82.4(16) 1_554 3
Ir1 Ru1B Ru1B 82.4(16) 1_554 3
B1 Ir2 B1 86.0(14) 11_566 11_565
B1 Ir2 B1 94.0(14) 11_566 3_556
B1 Ir2 B1 180.000(2) 11_565 3_556
B1 Ir2 B1 180.000(2) 11_566 3
B1 Ir2 B1 94.0(14) 11_565 3
B1 Ir2 B1 86.0(14) 3_556 3
B1 Ir2 Ru1A 128.9(5) 11_566 7_456
B1 Ir2 Ru1A 128.9(5) 11_565 7_456
B1 Ir2 Ru1A 51.1(5) 3_556 7_456
B1 Ir2 Ru1A 51.1(5) 3 7_456
B1 Ir2 Ir1 128.9(5) 11_566 7_456
B1 Ir2 Ir1 128.9(5) 11_565 7_456
B1 Ir2 Ir1 51.1(5) 3_556 7_456
B1 Ir2 Ir1 51.1(5) 3 7_456
Ru1A Ir2 Ir1 0.000(12) 7_456 7_456
B1 Ir2 Ru1A 51.1(5) 11_566 15_665
B1 Ir2 Ru1A 51.1(5) 11_565 15_665
B1 Ir2 Ru1A 128.9(5) 3_556 15_665
B1 Ir2 Ru1A 128.9(5) 3 15_665
Ru1A Ir2 Ru1A 180.0 7_456 15_665
Ir1 Ir2 Ru1A 180.0 7_456 15_665
B1 Ir2 Ir1 51.1(5) 11_566 15_665
B1 Ir2 Ir1 51.1(5) 11_565 15_665
B1 Ir2 Ir1 128.9(5) 3_556 15_665
B1 Ir2 Ir1 128.9(5) 3 15_665
Ru1A Ir2 Ir1 180.0 7_456 15_665
Ir1 Ir2 Ir1 180.0 7_456 15_665
Ru1A Ir2 Ir1 0.00(5) 15_665 15_665
B1 Ir2 Ir1 51.1(5) 11_566 .
B1 Ir2 Ir1 51.1(5) 11_565 .
B1 Ir2 Ir1 128.9(5) 3_556 .
B1 Ir2 Ir1 128.9(5) 3 .
Ru1A Ir2 Ir1 118.38(5) 7_456 .
Ir1 Ir2 Ir1 118.38(5) 7_456 .
Ru1A Ir2 Ir1 61.62(5) 15_665 .
Ir1 Ir2 Ir1 61.62(5) 15_665 .
B1 Ir2 Ru1A 128.9(5) 11_566 9_566
B1 Ir2 Ru1A 128.9(5) 11_565 9_566
B1 Ir2 Ru1A 51.1(5) 3_556 9_566
B1 Ir2 Ru1A 51.1(5) 3 9_566
Ru1A Ir2 Ru1A 61.62(5) 7_456 9_566
Ir1 Ir2 Ru1A 61.62(5) 7_456 9_566
Ru1A Ir2 Ru1A 118.38(5) 15_665 9_566
Ir1 Ir2 Ru1A 118.38(5) 15_665 9_566
Ir1 Ir2 Ru1A 180.0 . 9_566
B1 Ir2 Ir1 128.9(5) 11_566 9_566
B1 Ir2 Ir1 128.9(5) 11_565 9_566
B1 Ir2 Ir1 51.1(5) 3_556 9_566
B1 Ir2 Ir1 51.1(5) 3 9_566
Ru1A Ir2 Ir1 61.62(5) 7_456 9_566
Ir1 Ir2 Ir1 61.62(5) 7_456 9_566
Ru1A Ir2 Ir1 118.38(5) 15_665 9_566
Ir1 Ir2 Ir1 118.38(5) 15_665 9_566
Ir1 Ir2 Ir1 180.0 . 9_566
Ru1A Ir2 Ir1 0.00(5) 9_566 9_566
Ru1B Ti1 Ru1B 80(3) 4_565 14_665
Ru1B Ti1 Ru1B 58(3) 4_565 11_565
Ru1B Ti1 Ru1B 107(3) 14_665 11_565
Ru1B Ti1 Ru1B 107(3) 4_565 5
Ru1B Ti1 Ru1B 58(3) 14_665 5
Ru1B Ti1 Ru1B 80(3) 11_565 5
Ru1B Ti1 B1 53.4(15) 4_565 9_665
Ru1B Ti1 B1 53.4(15) 14_665 9_665
Ru1B Ti1 B1 53.4(15) 11_565 9_665
Ru1B Ti1 B1 53.4(15) 5 9_665
Ru1B Ti1 Ru1B 16(2) 4_565 11_566
Ru1B Ti1 Ru1B 72(3) 14_665 11_566
Ru1B Ti1 Ru1B 74.2(17) 11_565 11_566
Ru1B Ti1 Ru1B 113(3) 5 11_566
B1 Ti1 Ru1B 61.3(13) 9_665 11_566
Ru1B Ti1 Ru1B 72(3) 4_565 5_556
Ru1B Ti1 Ru1B 16(2) 14_665 5_556
Ru1B Ti1 Ru1B 113(3) 11_565 5_556
Ru1B Ti1 Ru1B 74.2(17) 5 5_556
B1 Ti1 Ru1B 61.3(13) 9_665 5_556
Ru1B Ti1 Ru1B 62(2) 11_566 5_556
Ru1B Ti1 Ru1B 74.2(17) 4_565 4_564
Ru1B Ti1 Ru1B 113(3) 14_665 4_564
Ru1B Ti1 Ru1B 16(2) 11_565 4_564
Ru1B Ti1 Ru1B 72(3) 5 4_564
B1 Ti1 Ru1B 61.3(13) 9_665 4_564
Ru1B Ti1 Ru1B 90(3) 11_566 4_564
Ru1B Ti1 Ru1B 123(3) 5_556 4_564
Ru1B Ti1 Ru1B 113(3) 4_565 14_664
Ru1B Ti1 Ru1B 74.2(17) 14_665 14_664
Ru1B Ti1 Ru1B 72(3) 11_565 14_664
Ru1B Ti1 Ru1B 16(2) 5 14_664
B1 Ti1 Ru1B 61.3(13) 9_665 14_664
Ru1B Ti1 Ru1B 123(3) 11_566 14_664
Ru1B Ti1 Ru1B 90(3) 5_556 14_664
Ru1B Ti1 Ru1B 62(2) 4_564 14_664
Ru1B Ti1 Ru2 139.8(16) 4_565 1_554
Ru1B Ti1 Ru2 139.8(16) 14_665 1_554
Ru1B Ti1 Ru2 103.7(15) 11_565 1_554
Ru1B Ti1 Ru2 103.7(15) 5 1_554
B1 Ti1 Ru2 147.10(7) 9_665 1_554
Ru1B Ti1 Ru2 142.1(13) 11_566 1_554
Ru1B Ti1 Ru2 142.1(13) 5_556 1_554
Ru1B Ti1 Ru2 91.0(14) 4_564 1_554
Ru1B Ti1 Ru2 91.0(14) 14_664 1_554
Ru1B Ti1 Ir2 139.8(16) 4_565 1_554
Ru1B Ti1 Ir2 139.8(16) 14_665 1_554
Ru1B Ti1 Ir2 103.7(15) 11_565 1_554
Ru1B Ti1 Ir2 103.7(15) 5 1_554
B1 Ti1 Ir2 147.10(7) 9_665 1_554
Ru1B Ti1 Ir2 142.1(13) 11_566 1_554
Ru1B Ti1 Ir2 142.1(13) 5_556 1_554
Ru1B Ti1 Ir2 91.0(14) 4_564 1_554
Ru1B Ti1 Ir2 91.0(14) 14_664 1_554
Ru2 Ti1 Ir2 0.0 1_554 1_554
Ru1B Ti2 Ru1B 180(4) . 9
Ru1B Ti2 Ru1B 58(3) . 10
Ru1B Ti2 Ru1B 122(3) 9 10
Ru1B Ti2 Ru1B 76.4(14) . 4
Ru1B Ti2 Ru1B 103.6(14) 9 4
Ru1B Ti2 Ru1B 103.6(14) 10 4
Ru1B Ti2 Ru1B 103.6(14) . 12
Ru1B Ti2 Ru1B 76.4(14) 9 12
Ru1B Ti2 Ru1B 76.4(14) 10 12
Ru1B Ti2 Ru1B 180(3) 4 12
Ru1B Ti2 Ru1B 103.6(14) . 11
Ru1B Ti2 Ru1B 76.4(14) 9 11
Ru1B Ti2 Ru1B 76.4(14) 10 11
Ru1B Ti2 Ru1B 58(3) 4 11
Ru1B Ti2 Ru1B 122(3) 12 11
Ru1B Ti2 Ru1B 76.4(14) . 3
Ru1B Ti2 Ru1B 103.6(14) 9 3
Ru1B Ti2 Ru1B 103.6(14) 10 3
Ru1B Ti2 Ru1B 122(3) 4 3
Ru1B Ti2 Ru1B 58(3) 12 3
Ru1B Ti2 Ru1B 180(2) 11 3
Ru1B Ti2 Ru1B 122(3) . 2
Ru1B Ti2 Ru1B 58(3) 9 2
Ru1B Ti2 Ru1B 180(3) 10 2
Ru1B Ti2 Ru1B 76.4(14) 4 2
Ru1B Ti2 Ru1B 103.6(14) 12 2
Ru1B Ti2 Ru1B 103.6(14) 11 2
Ru1B Ti2 Ru1B 76.4(14) 3 2
Ru1B Ti2 Ir1 164.7(17) . 9
Ru1B Ti2 Ir1 15.3(17) 9 9
Ru1B Ti2 Ir1 113.8(15) 10 9
Ru1B Ti2 Ir1 94.5(17) 4 9
Ru1B Ti2 Ir1 85.5(17) 12 9
Ru1B Ti2 Ir1 61.1(15) 11 9
Ru1B Ti2 Ir1 118.9(15) 3 9
Ru1B Ti2 Ir1 66.2(15) 2 9
Ru1B Ti2 Ru1A 164.7(17) . 9
Ru1B Ti2 Ru1A 15.3(17) 9 9
Ru1B Ti2 Ru1A 113.8(15) 10 9
Ru1B Ti2 Ru1A 94.5(17) 4 9
Ru1B Ti2 Ru1A 85.5(17) 12 9
Ru1B Ti2 Ru1A 61.1(15) 11 9
Ru1B Ti2 Ru1A 118.9(15) 3 9
Ru1B Ti2 Ru1A 66.2(15) 2 9
Ir1 Ti2 Ru1A 0.00(3) 9 9
Ru1B Ti2 Ir1 15.3(17) . .
Ru1B Ti2 Ir1 164.7(17) 9 .
Ru1B Ti2 Ir1 66.2(15) 10 .
Ru1B Ti2 Ir1 85.5(17) 4 .
Ru1B Ti2 Ir1 94.5(17) 12 .
Ru1B Ti2 Ir1 118.9(15) 11 .
Ru1B Ti2 Ir1 61.1(15) 3 .
Ru1B Ti2 Ir1 113.8(15) 2 .
Ir1 Ti2 Ir1 180.00(6) 9 .
Ru1A Ti2 Ir1 180.00(6) 9 .
Ru1A B1 Ir1 0.00(6) 13_665 13_665
Ru1A B1 Ru1A 79.9(6) 13_665 3_655
Ir1 B1 Ru1A 79.9(6) 13_665 3_655
Ru1A B1 Ir1 79.9(6) 13_665 3_655
Ir1 B1 Ir1 79.9(6) 13_665 3_655
Ru1A B1 Ir1 0.00(6) 3_655 3_655
Ru1A B1 Ru1A 86.7(7) 13_665 13_664
Ir1 B1 Ru1A 86.7(7) 13_665 13_664
Ru1A B1 Ru1A 140(2) 3_655 13_664
Ir1 B1 Ru1A 140(2) 3_655 13_664
Ru1A B1 Ir1 86.7(7) 13_665 13_664
Ir1 B1 Ir1 86.7(7) 13_665 13_664
Ru1A B1 Ir1 140(2) 3_655 13_664
Ir1 B1 Ir1 140(2) 3_655 13_664
Ru1A B1 Ir1 0.00(8) 13_664 13_664
Ru1A B1 Ir1 140(2) 13_665 3_654
Ir1 B1 Ir1 140(2) 13_665 3_654
Ru1A B1 Ir1 86.7(7) 3_655 3_654
Ir1 B1 Ir1 86.7(7) 3_655 3_654
Ru1A B1 Ir1 79.9(6) 13_664 3_654
Ir1 B1 Ir1 79.9(6) 13_664 3_654
Ru1A B1 Ru1A 140(2) 13_665 3_654
Ir1 B1 Ru1A 140(2) 13_665 3_654
Ru1A B1 Ru1A 86.7(7) 3_655 3_654
Ir1 B1 Ru1A 86.7(7) 3_655 3_654
Ru1A B1 Ru1A 79.9(6) 13_664 3_654
Ir1 B1 Ru1A 79.9(6) 13_664 3_654
Ir1 B1 Ru1A 0.00(4) 3_654 3_654
Ru1A B1 Ru2 135.8(10) 13_665 3_654
Ir1 B1 Ru2 135.8(10) 13_665 3_654
Ru1A B1 Ru2 135.8(10) 3_655 3_654
Ir1 B1 Ru2 135.8(10) 3_655 3_654
Ru1A B1 Ru2 77.4(3) 13_664 3_654
Ir1 B1 Ru2 77.4(3) 13_664 3_654
Ir1 B1 Ru2 77.4(3) 3_654 3_654
Ru1A B1 Ru2 77.4(3) 3_654 3_654
Ru1A B1 Ir2 135.8(10) 13_665 3_654
Ir1 B1 Ir2 135.8(10) 13_665 3_654
Ru1A B1 Ir2 135.8(10) 3_655 3_654
Ir1 B1 Ir2 135.8(10) 3_655 3_654
Ru1A B1 Ir2 77.4(3) 13_664 3_654
Ir1 B1 Ir2 77.4(3) 13_664 3_654
Ir1 B1 Ir2 77.4(3) 3_654 3_654
Ru1A B1 Ir2 77.4(3) 3_654 3_654
Ru2 B1 Ir2 0.0 3_654 3_654
Ru1A B1 Ru2 77.4(3) 13_665 3_655
Ir1 B1 Ru2 77.4(3) 13_665 3_655
Ru1A B1 Ru2 77.4(3) 3_655 3_655
Ir1 B1 Ru2 77.4(3) 3_655 3_655
Ru1A B1 Ru2 135.8(10) 13_664 3_655
Ir1 B1 Ru2 135.8(10) 13_664 3_655
Ir1 B1 Ru2 135.8(10) 3_654 3_655
Ru1A B1 Ru2 135.8(10) 3_654 3_655
Ru2 B1 Ru2 86.0(14) 3_654 3_655
Ir2 B1 Ru2 86.0(14) 3_654 3_655
Ru1A B1 Ir2 77.4(3) 13_665 3_655
Ir1 B1 Ir2 77.4(3) 13_665 3_655
Ru1A B1 Ir2 77.4(3) 3_655 3_655
Ir1 B1 Ir2 77.4(3) 3_655 3_655
Ru1A B1 Ir2 135.8(10) 13_664 3_655
Ir1 B1 Ir2 135.8(10) 13_664 3_655
Ir1 B1 Ir2 135.8(10) 3_654 3_655
Ru1A B1 Ir2 135.8(10) 3_654 3_655
Ru2 B1 Ir2 86.0(14) 3_654 3_655
Ir2 B1 Ir2 86.0(14) 3_654 3_655
Ru2 B1 Ir2 0.0 3_655 3_655

loop_
_geom_bond_atom_site_label_1
_geom_bond_atom_site_label_2
_geom_bond_distance
_geom_bond_site_symmetry_2
Ir1 Ru1B 0.74(6) 10_556
Ir1 Ru1B 0.74(6) .
Ir1 B1 2.165(13) 11_566
Ir1 B1 2.165(13) 11_565
Ir1 Ru1B 2.43(6) 3
Ir1 Ru1B 2.43(6) 12_556
Ir1 Ti2 2.5681(15) .
Ir1 Ti2 2.5681(14) 1_556
Ir1 Ru1B 2.61(6) 10
Ir1 Ru1B 2.61(6) 1_556
Ir1 Ir2 2.715(2) .
Ru1B Ru1B 0.86(12) 10_556
Ru1B Ru1B 2.11(12) 10
Ru1B Ti2 2.17(6) .
Ru1B Ti1 2.18(6) 3_655
Ru1B B1 2.20(6) 11_565
Ru1B Ir1 2.43(6) 11_556
Ru1B Ru1A 2.43(6) 11_556
Ru1B Ru1A 2.61(6) 1_554
Ru1B Ir1 2.61(6) 1_554
Ru1B Ru1B 2.69(8) 3
Ir2 B1 2.18(3) 11_566
Ir2 B1 2.18(3) 11_565
Ir2 B1 2.18(3) 3_556
Ir2 B1 2.18(3) 3
Ir2 Ru1A 2.715(2) 7_456
Ir2 Ir1 2.715(2) 7_456
Ir2 Ru1A 2.715(2) 15_665
Ir2 Ir1 2.715(2) 15_665
Ir2 Ru1A 2.715(2) 9_566
Ir2 Ir1 2.715(2) 9_566
Ti1 Ru1B 2.18(6) 4_565
Ti1 Ru1B 2.18(6) 14_665
Ti1 Ru1B 2.18(6) 11_565
Ti1 Ru1B 2.18(6) 5
Ti1 B1 2.64(4) 9_665
Ti1 Ru1B 2.70(6) 11_566
Ti1 Ru1B 2.70(6) 5_556
Ti1 Ru1B 2.70(6) 4_564
Ti1 Ru1B 2.70(6) 14_664
Ti1 Ru2 2.736(5) 1_554
Ti1 Ir2 2.736(5) 1_554
Ti2 Ru1B 2.17(6) 9
Ti2 Ru1B 2.17(6) 10
Ti2 Ru1B 2.17(6) 4
Ti2 Ru1B 2.17(6) 12
Ti2 Ru1B 2.17(6) 11
Ti2 Ru1B 2.17(6) 3
Ti2 Ru1B 2.17(6) 2
Ti2 Ir1 2.5681(15) 9
Ti2 Ru1A 2.5681(15) 9
B1 Ru1A 2.165(13) 13_665
B1 Ir1 2.165(13) 13_665
B1 Ru1A 2.165(13) 3_655
B1 Ir1 2.165(13) 3_655
B1 Ru1A 2.165(13) 13_664
B1 Ir1 2.165(13) 13_664
B1 Ir1 2.165(13) 3_654
B1 Ru1A 2.165(13) 3_654
B1 Ru2 2.18(3) 3_654
B1 Ir2 2.18(3) 3_654
B1 Ru2 2.18(3) 3_655
B1 Ir2 2.18(3) 3_655
